data_1501925
loop_
_publ_author_name
'Michaelides, Iacovos N.'
'Darses, Benjamin'
'Dixon, Darren J.'

_publ_section_title
;
 Acid-catalyzed synthesis of bicyclo[3.n.1]alkenediones.
;
_journal_issue 4
_journal_name_full 'Organic letters'
_journal_page_first 664
_journal_page_last 667
_journal_paper_doi 10.1021/ol102909t
_journal_volume 13
_journal_year 2011
_chemical_formula_moiety 'C14 H12 O2'
_chemical_formula_sum 'C14 H12 O2'
_chemical_formula_weight 212.25
_chemical_melting_point ?
_space_group_IT_number 14
_symmetry_cell_setting monoclinic
_symmetry_space_group_name_Hall '-P 2yn'
_symmetry_space_group_name_H-M 'P 1 21/n 1'
_atom_sites_solution_hydrogens geom
_atom_sites_solution_primary direct
_audit_creation_date 10-04-30
_audit_creation_method CRYSTALS_ver_12.87
_cell_angle_alpha 90
_cell_angle_beta 99.3685(7)
_cell_angle_gamma 90
_cell_formula_units_Z 4
_cell_length_a 9.36440(10)
_cell_length_b 11.7016(2)
_cell_length_c 9.72460(10)
_cell_measurement_reflns_used 2504
_cell_measurement_temperature 150
_cell_measurement_theta_max 27
_cell_measurement_theta_min 5
_cell_volume 1051.39(2)
_computing_cell_refinement 'DENZO/SCALEPACK (Otwinowski & Minor, 1997)'
_computing_data_collection 'COLLECT (Nonius, 2001).'
_computing_data_reduction 'DENZO/SCALEPACK (Otwinowski & Minor, 1997)'
_computing_molecular_graphics 'CAMERON (Watkin et al., 1996)'
_computing_publication_material 'CRYSTALS (Betteridge et al., 2003)'
_computing_structure_refinement 'CRYSTALS (Betteridge et al., 2003)'
_computing_structure_solution 'SIR92 (Altomare et al., 1994)'
_diffrn_ambient_temperature 150
_diffrn_measured_fraction_theta_full 0.992
_diffrn_measured_fraction_theta_max 0.992
_diffrn_measurement_device 'Nonius KappaCCD'
_diffrn_measurement_device_type Area
_diffrn_measurement_method \w
_diffrn_radiation_monochromator graphite
_diffrn_radiation_type 'Mo K\a'
_diffrn_radiation_wavelength 0.71073
_diffrn_reflns_av_R_equivalents 0.019
_diffrn_reflns_limit_h_max 12
_diffrn_reflns_limit_h_min -12
_diffrn_reflns_limit_k_max 15
_diffrn_reflns_limit_k_min -15
_diffrn_reflns_limit_l_max 12
_diffrn_reflns_limit_l_min -12
_diffrn_reflns_number 17183
_diffrn_reflns_theta_full 27.476
_diffrn_reflns_theta_max 27.476
_diffrn_reflns_theta_min 5.388
_diffrn_standards_number 0
_exptl_absorpt_coefficient_mu 0.089
_exptl_absorpt_correction_T_max 0.99
_exptl_absorpt_correction_T_min 0.93
_exptl_absorpt_correction_type multi-scan
_exptl_absorpt_process_details 'DENZO/SCALEPACK (Otwinowski & Minor, 1997)'
_exptl_crystal_colour colourless
_exptl_crystal_density_diffrn 1.341
_exptl_crystal_density_meas ?
_exptl_crystal_density_method 'not measured'
_exptl_crystal_description plate
_exptl_crystal_F_000 448
_exptl_crystal_size_max 0.320
_exptl_crystal_size_mid 0.220
_exptl_crystal_size_min 0.080
_refine_diff_density_max 0.29
_refine_diff_density_min -0.28
_refine_ls_extinction_coef 30(40)
_refine_ls_extinction_method 'Larson (1970), Equation 22'
_refine_ls_goodness_of_fit_ref 0.9434
_refine_ls_hydrogen_treatment none
_refine_ls_matrix_type full
_refine_ls_number_parameters 146
_refine_ls_number_reflns 2394
_refine_ls_number_restraints 0
_refine_ls_R_factor_all 0.0543
_refine_ls_R_factor_gt 0.0416
_refine_ls_shift/su_max 0.0003073
_refine_ls_shift/su_mean 0.0010158
_refine_ls_structure_factor_coef Fsqd
_refine_ls_weighting_details
;
 Method= Modified Sheldrick 
 w=1/[\s^2^(F^2^) + ( 0.04P)^2^ + 0.55P] 
 ,where P=(max(Fo^2^,0) + 2Fc^2^)/3 
;
_refine_ls_weighting_scheme calc
_refine_ls_wR_factor_all 0.0972
_refine_ls_wR_factor_gt 0.0927
_refine_ls_wR_factor_ref 0.0972
_reflns_limit_h_max 11
_reflns_limit_h_min -12
_reflns_limit_k_max 15
_reflns_limit_k_min 0
_reflns_limit_l_max 12
_reflns_limit_l_min 0
_reflns_number_gt 1915
_reflns_number_total 2394
_reflns_threshold_expression I>2.0\s(I)
_oxford_diffrn_Wilson_B_factor 2.10
_oxford_diffrn_Wilson_scale 1.72
_oxford_refine_ls_r_factor_ref 0.0543
_oxford_refine_ls_scale 0.770(3)
_oxford_reflns_number_all 2394
_oxford_reflns_threshold_expression_ref I>-3.0\s(I)
_oxford_structure_analysis_title 003djd10
_cod_data_source_file ol102909t_si_001.cif
_cod_data_source_block 10a
_cod_depositor_comments
;
The following automatic conversions were performed:

'_chemical_melting_point' value 'not measured' was changed to '?' -
the value is undefined or not given.

'_symmetry_cell_setting' value
'Monoclinic' changed to 'monoclinic' according to
/home/saulius/struct/CIF-dictionaries/cif_core.dic dictionary named
'cif_core.dic' version 2.4.1 from 2010-06-29.

Automatic conversion script
Id: cif_fix_values 1715 2011-07-08 13:25:40Z adriana 

The following automatic conversions were performed:

'_exptl_crystal_density_meas' value 'not measured' was changed to '?'
- the value is perceived as not measured.

Automatic conversion script
Id: cif_fix_values 3008 2015-01-20 13:52:24Z robertas 
;
_cod_original_sg_symbol_H-M 'P 1 21/n 1 '
_cod_database_code 1501925

loop_
_symmetry_equiv_pos_as_xyz
x,y,z
-x,-y,-z
-x+1/2,y+1/2,-z+1/2
x+1/2,-y+1/2,z+1/2

loop_
_atom_site_label
_atom_site_type_symbol
_atom_site_fract_x
_atom_site_fract_y
_atom_site_fract_z
_atom_site_U_iso_or_equiv
_atom_site_occupancy
_atom_site_adp_type
_atom_site_refinement_flags_posn
O1 O 0.37009(10) 0.64219(8) 0.42425(10) 0.0302 1.0000 Uani .
C2 C 0.26155(13) 0.61569(11) 0.34571(13) 0.0224 1.0000 Uani .
C3 C 0.22573(13) 0.63758(11) 0.18956(13) 0.0226 1.0000 Uani .
C4 C 0.07303(14) 0.69061(11) 0.17954(14) 0.0275 1.0000 Uani .
C5 C 0.00567(14) 0.63460(12) 0.29873(14) 0.0272 1.0000 Uani .
C6 C 0.12672(14) 0.55941(11) 0.38199(13) 0.0236 1.0000 Uani .
C7 C 0.11722(14) 0.44069(11) 0.31814(13) 0.0245 1.0000 Uani .
O8 O 0.07191(11) 0.35909(8) 0.37695(10) 0.0339 1.0000 Uani .
C9 C 0.16326(14) 0.43111(11) 0.18173(13) 0.0247 1.0000 Uani .
C10 C 0.21845(13) 0.52086(11) 0.12044(12) 0.0218 1.0000 Uani .
C11 C 0.27157(13) 0.51060(11) -0.01451(13) 0.0226 1.0000 Uani .
C12 C 0.25978(14) 0.60236(11) -0.10797(13) 0.0252 1.0000 Uani .
C13 C 0.30910(14) 0.59205(12) -0.23482(13) 0.0276 1.0000 Uani .
C14 C 0.37314(14) 0.49142(12) -0.26874(13) 0.0286 1.0000 Uani .
C15 C 0.38655(14) 0.39993(12) -0.17656(14) 0.0279 1.0000 Uani .
C16 C 0.33561(14) 0.40934(11) -0.05076(13) 0.0252 1.0000 Uani .
H31 H 0.2979 0.6897 0.1559 0.0264 1.0000 Uiso R
H42 H 0.0831 0.7734 0.1954 0.0347 1.0000 Uiso R
H41 H 0.0136 0.6742 0.0888 0.0343 1.0000 Uiso R
H52 H -0.0222 0.6937 0.3609 0.0338 1.0000 Uiso R
H51 H -0.0786 0.5872 0.2611 0.0340 1.0000 Uiso R
H61 H 0.1238 0.5569 0.4836 0.0281 1.0000 Uiso R
H91 H 0.1536 0.3580 0.1359 0.0289 1.0000 Uiso R
H121 H 0.2175 0.6720 -0.0845 0.0305 1.0000 Uiso R
H131 H 0.2977 0.6559 -0.2972 0.0335 1.0000 Uiso R
H141 H 0.4078 0.4841 -0.3578 0.0340 1.0000 Uiso R
H151 H 0.4282 0.3293 -0.1997 0.0335 1.0000 Uiso R
H161 H 0.3449 0.3458 0.0120 0.0302 1.0000 Uiso R

loop_
_atom_site_aniso_label
_atom_site_aniso_U_11
_atom_site_aniso_U_22
_atom_site_aniso_U_33
_atom_site_aniso_U_23
_atom_site_aniso_U_13
_atom_site_aniso_U_12
O1 0.0279(5) 0.0337(5) 0.0274(5) -0.0024(4) 0.0002(4) -0.0036(4)
C2 0.0236(6) 0.0207(6) 0.0229(6) -0.0025(5) 0.0036(5) 0.0020(5)
C3 0.0242(6) 0.0218(6) 0.0219(6) -0.0002(5) 0.0044(5) -0.0018(5)
C4 0.0291(7) 0.0254(7) 0.0274(7) 0.0008(5) 0.0028(5) 0.0037(5)
C5 0.0237(6) 0.0267(7) 0.0315(7) -0.0011(5) 0.0054(5) 0.0024(5)
C6 0.0253(6) 0.0251(7) 0.0214(6) -0.0010(5) 0.0064(5) 0.0002(5)
C7 0.0238(6) 0.0225(6) 0.0276(6) 0.0016(5) 0.0055(5) 0.0011(5)
O8 0.0453(6) 0.0238(5) 0.0371(6) 0.0037(4) 0.0204(5) -0.0010(4)
C9 0.0278(7) 0.0217(6) 0.0254(6) -0.0017(5) 0.0065(5) 0.0003(5)
C10 0.0205(6) 0.0227(6) 0.0217(6) -0.0005(5) 0.0021(5) 0.0003(5)
C11 0.0201(6) 0.0259(7) 0.0217(6) -0.0006(5) 0.0030(5) -0.0029(5)
C12 0.0262(7) 0.0245(7) 0.0248(6) -0.0001(5) 0.0038(5) -0.0014(5)
C13 0.0279(7) 0.0316(7) 0.0230(6) 0.0031(5) 0.0032(5) -0.0049(5)
C14 0.0239(6) 0.0395(8) 0.0232(6) -0.0028(5) 0.0063(5) -0.0029(6)
C15 0.0226(6) 0.0324(7) 0.0287(7) -0.0038(6) 0.0043(5) 0.0024(5)
C16 0.0232(6) 0.0264(7) 0.0257(6) 0.0007(5) 0.0031(5) 0.0005(5)

loop_
_atom_type_symbol
_atom_type_scat_dispersion_real
_atom_type_scat_dispersion_imag
_atom_type_scat_Cromer_Mann_a1
_atom_type_scat_Cromer_Mann_b1
_atom_type_scat_Cromer_Mann_a2
_atom_type_scat_Cromer_Mann_b2
_atom_type_scat_Cromer_Mann_a3
_atom_type_scat_Cromer_Mann_b3
_atom_type_scat_Cromer_Mann_a4
_atom_type_scat_Cromer_Mann_b4
_atom_type_scat_Cromer_Mann_c
_atom_type_scat_source
C 0.0033 0.0016 2.3100 20.8439 1.0200 10.2075 1.5886 0.5687 0.8650 51.6512 0.2156 'International Tables Vol C 4.2.6.8 and 6.1.1.4'
H 0.0000 0.0000 0.4930 10.5109 0.3229 26.1257 0.1402 3.1424 0.0408 57.7998 0.0030 'International Tables Vol C 4.2.6.8 and 6.1.1.4'
O 0.0106 0.0060 3.0485 13.2771 2.2868 5.7011 1.5463 0.3239 0.8670 32.9089 0.2508 'International Tables Vol C 4.2.6.8 and 6.1.1.4'

loop_
_geom_angle_atom_site_label_1
_geom_angle_atom_site_label_2
_geom_angle_atom_site_label_3
_geom_angle
_geom_angle_publ_flag
O1 C2 C3 127.83(12) yes
O1 C2 C6 127.68(12) yes
C3 C2 C6 104.40(10) yes
C2 C3 C4 100.46(10) yes
C2 C3 C10 106.07(10) yes
C4 C3 C10 111.00(10) yes
C2 C3 H31 112.1 no
C4 C3 H31 113.6 no
C10 C3 H31 112.7 no
C3 C4 C5 105.51(10) yes
C3 C4 H42 108.8 no
C5 C4 H42 109.8 no
C3 C4 H41 111.1 no
C5 C4 H41 110.4 no
H42 C4 H41 111.0 no
C4 C5 C6 106.11(10) yes
C4 C5 H52 110.1 no
C6 C5 H52 108.8 no
C4 C5 H51 111.0 no
C6 C5 H51 110.3 no
H52 C5 H51 110.4 no
C5 C6 C2 101.38(10) yes
C5 C6 C7 108.40(10) yes
C2 C6 C7 107.33(10) yes
C5 C6 H61 113.5 no
C2 C6 H61 113.8 no
C7 C6 H61 111.8 no
C6 C7 O8 121.63(11) yes
C6 C7 C9 115.74(11) yes
O8 C7 C9 122.63(12) yes
C7 C9 C10 122.02(12) yes
C7 C9 H91 117.9 no
C10 C9 H91 120.0 no
C3 C10 C9 119.78(11) yes
C3 C10 C11 117.86(11) yes
C9 C10 C11 122.36(12) yes
C10 C11 C12 120.70(11) yes
C10 C11 C16 120.74(11) yes
C12 C11 C16 118.55(11) yes
C11 C12 C13 120.46(12) yes
C11 C12 H121 119.6 no
C13 C12 H121 119.9 no
C12 C13 C14 120.26(12) yes
C12 C13 H131 118.4 no
C14 C13 H131 121.3 no
C13 C14 C15 119.91(12) yes
C13 C14 H141 120.3 no
C15 C14 H141 119.8 no
C14 C15 C16 120.00(13) yes
C14 C15 H151 120.8 no
C16 C15 H151 119.2 no
C11 C16 C15 120.81(12) yes
C11 C16 H161 119.7 no
C15 C16 H161 119.4 no

loop_
_geom_bond_atom_site_label_1
_geom_bond_atom_site_label_2
_geom_bond_distance
_geom_bond_publ_flag
O1 C2 1.2082(15) yes
C2 C3 1.5225(17) yes
C2 C6 1.5158(17) yes
C3 C4 1.5473(18) yes
C3 C10 1.5189(17) yes
C3 H31 1.004 no
C4 C5 1.5520(18) yes
C4 H42 0.983 no
C4 H41 0.983 no
C5 C6 1.5544(18) yes
C5 H52 0.981 no
C5 H51 0.985 no
C6 C7 1.5184(18) yes
C6 H61 0.993 no
C7 O8 1.2239(16) yes
C7 C9 1.4643(18) yes
C9 C10 1.3512(18) yes
C9 H91 0.962 no
C10 C11 1.4821(17) yes
C11 C12 1.3995(18) yes
C11 C16 1.3989(18) yes
C12 C13 1.3910(18) yes
C12 H121 0.950 no
C13 C14 1.385(2) yes
C13 H131 0.957 no
C14 C15 1.389(2) yes
C14 H141 0.977 no
C15 C16 1.3879(18) yes
C15 H151 0.957 no
C16 H161 0.957 no

loop_
_geom_hbond_atom_site_label_D
_geom_hbond_atom_site_label_H
_geom_hbond_atom_site_label_A
_geom_hbond_site_symmetry_A
_geom_hbond_angle_DHA
_geom_hbond_distance_DH
_geom_hbond_distance_HA
_geom_hbond_distance_DA
_geom_hbond_publ_flag
C3 H31 O8 3_555 160 1.00 2.38 3.3356(18) yes
C9 H91 O1 3_545 166 0.96 2.59 3.5334(18) yes
